data_7208871
loop_
_publ_author_name
'Zhai, Quan-Guo'
'Zeng, Rong-Rong'
'Li, Shu-Ni'
'Jiang, Yu-Cheng'
'Hu, Man-Cheng'

_publ_section_title
;
 Alkyl substituents introduced into novel
 d10-metalimidazole-4,5-dicarboxylate frameworks: synthesis, structure
 diversities and photoluminescence properties
;
_journal_issue 5
_journal_name_full CrystEngComm
_journal_page_first 965
_journal_paper_doi 10.1039/c2ce26063h
_journal_volume 15
_journal_year 2013
_chemical_formula_moiety 'C14 H16 N4 O10 Zn, 2(H2 O), 0.25(H2 O)'
_chemical_formula_sum 'C14 H20.5 N4 O12.25 Zn'
_chemical_formula_weight 506.21
_chemical_name_systematic
;
?
;
_space_group_IT_number 2
_symmetry_cell_setting triclinic
_symmetry_space_group_name_Hall '-P 1'
_symmetry_space_group_name_H-M 'P -1'
_atom_sites_solution_hydrogens geom
_atom_sites_solution_primary direct
_atom_sites_solution_secondary difmap
_audit_creation_method SHELXL-97
_cell_angle_alpha 65.6800(10)
_cell_angle_beta 88.420(2)
_cell_angle_gamma 70.5700(10)
_cell_formula_units_Z 1
_cell_length_a 7.2290(7)
_cell_length_b 8.9199(9)
_cell_length_c 9.3501(10)
_cell_measurement_reflns_used 1353
_cell_measurement_temperature 298(2)
_cell_measurement_theta_max 25.387
_cell_measurement_theta_min 2.41
_cell_volume 513.90(9)
_computing_cell_refinement 'Bruker SMART'
_computing_data_collection 'Bruker SMART'
_computing_data_reduction 'Bruker SHELXTL'
_computing_molecular_graphics 'Bruker SHELXTL'
_computing_publication_material 'Bruker SHELXTL'
_computing_structure_refinement 'SHELXL-97 (Sheldrick, 1997)'
_computing_structure_solution 'SHELXS-97 (Sheldrick, 1990)'
_diffrn_ambient_temperature 298(2)
_diffrn_measured_fraction_theta_full 0.985
_diffrn_measured_fraction_theta_max 0.985
_diffrn_radiation_monochromator graphite
_diffrn_radiation_source 'fine-focus sealed tube'
_diffrn_radiation_type MoK\a
_diffrn_radiation_wavelength 0.71073
_diffrn_reflns_av_R_equivalents 0.0218
_diffrn_reflns_av_sigmaI/netI 0.0408
_diffrn_reflns_limit_h_max 4
_diffrn_reflns_limit_h_min -8
_diffrn_reflns_limit_k_max 10
_diffrn_reflns_limit_k_min -10
_diffrn_reflns_limit_l_max 11
_diffrn_reflns_limit_l_min -11
_diffrn_reflns_number 2718
_diffrn_reflns_theta_full 25.02
_diffrn_reflns_theta_max 25.02
_diffrn_reflns_theta_min 2.41
_diffrn_standards_decay_% none
_diffrn_standards_interval_count none
_diffrn_standards_interval_time none
_diffrn_standards_number none
_exptl_absorpt_coefficient_mu 1.267
_exptl_absorpt_correction_T_max 0.837
_exptl_absorpt_correction_T_min 0.796
_exptl_absorpt_correction_type multi-scan
_exptl_absorpt_process_details sadabs
_exptl_crystal_density_diffrn 1.636
_exptl_crystal_density_method 'not measured'
_exptl_crystal_F_000 261
_exptl_crystal_size_max 0.21
_exptl_crystal_size_mid 0.15
_exptl_crystal_size_min 0.14
_refine_diff_density_max 0.748
_refine_diff_density_min -0.413
_refine_diff_density_rms 0.071
_refine_ls_extinction_method none
_refine_ls_goodness_of_fit_ref 1.182
_refine_ls_hydrogen_treatment constr
_refine_ls_matrix_type full
_refine_ls_number_parameters 149
_refine_ls_number_reflns 1818
_refine_ls_number_restraints 0
_refine_ls_restrained_S_all 1.182
_refine_ls_R_factor_all 0.0494
_refine_ls_R_factor_gt 0.0407
_refine_ls_shift/su_max 0.001
_refine_ls_shift/su_mean 0.000
_refine_ls_structure_factor_coef Fsqd
_refine_ls_weighting_details 'calc w=1/[\s^2^(Fo^2^)+(0.0583P)^2^+0.0000P] where P=(Fo^2^+2Fc^2^)/3'
_refine_ls_weighting_scheme calc
_refine_ls_wR_factor_gt 0.1103
_refine_ls_wR_factor_ref 0.1143
_reflns_number_gt 1516
_reflns_number_total 1818
_reflns_threshold_expression >2sigma(I)
_cod_data_source_file c2ce26063h.txt
_cod_data_source_block 1
_cod_depositor_comments
;
The following automatic conversions were performed:

'_symmetry_cell_setting' value 'Triclinic' changed to 'triclinic'
according to /home/saulius/struct/CIF-dictionaries/cif_core.dic
dictionary named 'cif_core.dic' version 2.4.2 from 2011-04-26.

Automatic conversion script
Id: cif_fix_values 1891 2012-01-12 08:04:46Z andrius 
;
_cod_original_sg_symbol_H-M P-1
_cod_original_formula_sum 'C14 H20.50 N4 O12.25 Zn'
_cod_database_code 7208871

loop_
_symmetry_equiv_pos_as_xyz
'x, y, z'
'-x, -y, -z'

loop_
_atom_site_label
_atom_site_type_symbol
_atom_site_fract_x
_atom_site_fract_y
_atom_site_fract_z
_atom_site_U_iso_or_equiv
_atom_site_adp_type
_atom_site_occupancy
_atom_site_symmetry_multiplicity
_atom_site_calc_flag
_atom_site_refinement_flags
Zn1 Zn 0.5000 0.5000 0.5000 0.0346(2) Uani 1 2 d S
N1 N 0.3639(4) 0.6484(3) 0.6252(3) 0.0295(6) Uani 1 1 d .
N2 N 0.2281(4) 0.7946(4) 0.7641(3) 0.0343(7) Uani 1 1 d .
O1 O 0.4455(4) 0.7654(3) 0.3216(3) 0.0416(6) Uani 1 1 d .
O2 O 0.3311(4) 1.0445(3) 0.2829(3) 0.0508(7) Uani 1 1 d .
O3 O 0.1807(4) 1.2102(3) 0.4393(3) 0.0485(7) Uani 1 1 d .
H3 H 0.2403 1.1504 0.3939 0.073 Uiso 1 1 calc R
O4 O 0.0693(4) 1.1604(3) 0.6724(3) 0.0486(7) Uani 1 1 d .
O5 O 0.7791(4) 0.4805(3) 0.5853(4) 0.0538(8) Uani 1 1 d .
H5C H 0.8112 0.5648 0.5829 0.065 Uiso 1 1 d R
H5D H 0.8824 0.3888 0.6140 0.065 Uiso 1 1 d R
O6 O 0.1649(5) 0.8376(5) 0.0429(4) 0.0777(10) Uani 1 1 d .
H6E H 0.2692 0.8158 0.0990 0.093 Uiso 1 1 d R
H6D H 0.1402 0.9360 -0.0369 0.093 Uiso 1 1 d R
O7 O 0.5000 1.0000 0.0000 0.089(6) Uani 0.25 2 d SP
H7F H 0.4974 0.9138 0.0843 0.106 Uiso 0.13 1 d PR
H7G H 0.5530 0.9614 -0.0662 0.106 Uiso 0.13 1 d PR
C1 C 0.3701(5) 0.8802(4) 0.3692(4) 0.0341(8) Uani 1 1 d .
C2 C 0.3206(5) 0.8242(4) 0.5336(4) 0.0306(7) Uani 1 1 d .
C3 C 0.2356(5) 0.9173(4) 0.6184(4) 0.0308(8) Uani 1 1 d .
C4 C 0.1549(5) 1.1088(4) 0.5777(4) 0.0361(8) Uani 1 1 d .
C5 C 0.3070(5) 0.6333(4) 0.7648(4) 0.0321(8) Uani 1 1 d .
C6 C 0.3158(6) 0.4673(5) 0.9028(4) 0.0407(9) Uani 1 1 d .
H6A H 0.2945 0.4895 0.9962 0.049 Uiso 1 1 calc R
H6B H 0.4467 0.3798 0.9217 0.049 Uiso 1 1 calc R
C7 C 0.1640(7) 0.3951(6) 0.8777(5) 0.0619(12) Uani 1 1 d .
H7A H 0.0337 0.4796 0.8626 0.093 Uiso 1 1 calc R
H7B H 0.1767 0.2880 0.9688 0.093 Uiso 1 1 calc R
H7C H 0.1850 0.3719 0.7859 0.093 Uiso 1 1 calc R

loop_
_atom_site_aniso_label
_atom_site_aniso_U_11
_atom_site_aniso_U_22
_atom_site_aniso_U_33
_atom_site_aniso_U_23
_atom_site_aniso_U_13
_atom_site_aniso_U_12
Zn1 0.0384(4) 0.0254(3) 0.0397(4) -0.0192(3) 0.0043(3) -0.0040(2)
N1 0.0299(15) 0.0224(14) 0.0346(16) -0.0146(12) 0.0028(12) -0.0041(12)
N2 0.0349(17) 0.0318(16) 0.0377(16) -0.0214(14) 0.0054(13) -0.0053(13)
O1 0.0519(16) 0.0329(13) 0.0381(14) -0.0185(11) 0.0104(12) -0.0086(12)
O2 0.073(2) 0.0309(14) 0.0433(16) -0.0126(12) 0.0121(14) -0.0161(14)
O3 0.0563(18) 0.0274(13) 0.0623(19) -0.0248(14) 0.0071(14) -0.0084(12)
O4 0.0497(17) 0.0364(14) 0.0610(18) -0.0325(14) 0.0051(13) -0.0016(12)
O5 0.0373(15) 0.0355(14) 0.090(2) -0.0353(15) -0.0092(14) -0.0023(12)
O6 0.069(2) 0.100(3) 0.059(2) -0.048(2) 0.0039(16) -0.0045(19)
O7 0.096(16) 0.075(14) 0.060(12) -0.020(11) 0.027(11) -0.001(11)
C1 0.0352(19) 0.0284(18) 0.038(2) -0.0165(16) 0.0040(15) -0.0082(15)
C2 0.0288(18) 0.0273(17) 0.0368(18) -0.0165(15) 0.0010(14) -0.0073(14)
C3 0.0289(18) 0.0271(17) 0.0366(19) -0.0176(15) -0.0003(14) -0.0049(14)
C4 0.033(2) 0.0281(18) 0.049(2) -0.0209(18) -0.0037(17) -0.0063(16)
C5 0.0288(18) 0.0285(17) 0.038(2) -0.0166(15) 0.0018(15) -0.0064(15)
C6 0.042(2) 0.036(2) 0.038(2) -0.0148(17) 0.0026(17) -0.0084(17)
C7 0.071(3) 0.060(3) 0.054(3) -0.014(2) 0.004(2) -0.036(3)

loop_
_atom_type_symbol
_atom_type_description
_atom_type_scat_dispersion_real
_atom_type_scat_dispersion_imag
_atom_type_scat_source
C C 0.0033 0.0016 'International Tables Vol C Tables 4.2.6.8 and 6.1.1.4'
H H 0.0000 0.0000 'International Tables Vol C Tables 4.2.6.8 and 6.1.1.4'
O O 0.0106 0.0060 'International Tables Vol C Tables 4.2.6.8 and 6.1.1.4'
N N 0.0061 0.0033 'International Tables Vol C Tables 4.2.6.8 and 6.1.1.4'
Zn Zn 0.2839 1.4301 'International Tables Vol C Tables 4.2.6.8 and 6.1.1.4'

loop_
_geom_angle_atom_site_label_1
_geom_angle_atom_site_label_2
_geom_angle_atom_site_label_3
_geom_angle
_geom_angle_site_symmetry_1
_geom_angle_site_symmetry_3
N1 Zn1 N1 180.0 . 2_666
N1 Zn1 O5 89.26(10) . .
N1 Zn1 O5 90.74(10) 2_666 .
N1 Zn1 O5 90.74(10) . 2_666
N1 Zn1 O5 89.26(10) 2_666 2_666
O5 Zn1 O5 180.0 . 2_666
N1 Zn1 O1 78.84(9) . .
N1 Zn1 O1 101.16(9) 2_666 .
O5 Zn1 O1 91.64(10) . .
O5 Zn1 O1 88.36(10) 2_666 .
N1 Zn1 O1 101.16(9) . 2_666
N1 Zn1 O1 78.84(9) 2_666 2_666
O5 Zn1 O1 88.36(10) . 2_666
O5 Zn1 O1 91.64(10) 2_666 2_666
O1 Zn1 O1 180.0 . 2_666
C5 N1 C2 106.4(3) . .
C5 N1 Zn1 142.6(2) . .
C2 N1 Zn1 111.0(2) . .
C5 N2 C3 108.3(3) . .
C1 O1 Zn1 113.8(2) . .
C4 O3 H3 109.5 . .
Zn1 O5 H5C 126.3 . .
Zn1 O5 H5D 124.4 . .
H5C O5 H5D 108.7 . .
H6E O6 H6D 108.9 . .
H7F O7 H7G 108.8 . .
O1 C1 O2 123.3(3) . .
O1 C1 C2 118.1(3) . .
O2 C1 C2 118.6(3) . .
C3 C2 N1 109.8(3) . .
C3 C2 C1 132.0(3) . .
N1 C2 C1 118.2(3) . .
N2 C3 C2 105.5(3) . .
N2 C3 C4 121.6(3) . .
C2 C3 C4 132.9(3) . .
O4 C4 O3 124.5(3) . .
O4 C4 C3 120.1(3) . .
O3 C4 C3 115.5(3) . .
N1 C5 N2 110.0(3) . .
N1 C5 C6 126.5(3) . .
N2 C5 C6 123.4(3) . .
C5 C6 C7 112.7(3) . .
C5 C6 H6A 109.1 . .
C7 C6 H6A 109.1 . .
C5 C6 H6B 109.1 . .
C7 C6 H6B 109.1 . .
H6A C6 H6B 107.8 . .
C6 C7 H7A 109.5 . .
C6 C7 H7B 109.5 . .
H7A C7 H7B 109.5 . .
C6 C7 H7C 109.5 . .
H7A C7 H7C 109.5 . .
H7B C7 H7C 109.5 . .

loop_
_geom_bond_atom_site_label_1
_geom_bond_atom_site_label_2
_geom_bond_distance
_geom_bond_site_symmetry_2
Zn1 N1 2.107(3) .
Zn1 N1 2.107(3) 2_666
Zn1 O5 2.116(2) .
Zn1 O5 2.116(2) 2_666
Zn1 O1 2.169(2) .
Zn1 O1 2.169(2) 2_666
N1 C5 1.324(4) .
N1 C2 1.369(4) .
N2 C5 1.357(4) .
N2 C3 1.366(4) .
O1 C1 1.239(4) .
O2 C1 1.281(4) .
O3 C4 1.289(4) .
O3 H3 0.8200 .
O4 C4 1.223(4) .
O5 H5C 0.8500 .
O5 H5D 0.8500 .
O6 H6E 0.8500 .
O6 H6D 0.8500 .
O7 H7F 0.8500 .
O7 H7G 0.8500 .
C1 C2 1.482(5) .
C2 C3 1.368(4) .
C3 C4 1.489(4) .
C5 C6 1.494(5) .
C6 C7 1.511(5) .
C6 H6A 0.9700 .
C6 H6B 0.9700 .
C7 H7A 0.9600 .
C7 H7B 0.9600 .
C7 H7C 0.9600 .

loop_
_geom_torsion_atom_site_label_1
_geom_torsion_atom_site_label_2
_geom_torsion_atom_site_label_3
_geom_torsion_atom_site_label_4
_geom_torsion
_geom_torsion_site_symmetry_1
N1 Zn1 N1 C5 60(100) 2_666
O5 Zn1 N1 C5 -87.8(4) .
O5 Zn1 N1 C5 92.2(4) 2_666
O1 Zn1 N1 C5 -179.7(4) .
O1 Zn1 N1 C5 0.3(4) 2_666
N1 Zn1 N1 C2 -121(100) 2_666
O5 Zn1 N1 C2 90.2(2) .
O5 Zn1 N1 C2 -89.8(2) 2_666
O1 Zn1 N1 C2 -1.6(2) .
O1 Zn1 N1 C2 178.4(2) 2_666
N1 Zn1 O1 C1 2.4(2) .
N1 Zn1 O1 C1 -177.6(2) 2_666
O5 Zn1 O1 C1 -86.5(3) .
O5 Zn1 O1 C1 93.5(3) 2_666
O1 Zn1 O1 C1 125(100) 2_666
Zn1 O1 C1 O2 178.3(3) .
Zn1 O1 C1 C2 -2.6(4) .
C5 N1 C2 C3 -0.2(4) .
Zn1 N1 C2 C3 -179.0(2) .
C5 N1 C2 C1 179.7(3) .
Zn1 N1 C2 C1 0.9(4) .
O1 C1 C2 C3 -179.0(3) .
O2 C1 C2 C3 0.2(6) .
O1 C1 C2 N1 1.2(5) .
O2 C1 C2 N1 -179.6(3) .
C5 N2 C3 C2 0.0(4) .
C5 N2 C3 C4 178.3(3) .
N1 C2 C3 N2 0.1(4) .
C1 C2 C3 N2 -179.8(3) .
N1 C2 C3 C4 -177.9(3) .
C1 C2 C3 C4 2.3(6) .
N2 C3 C4 O4 -4.3(5) .
C2 C3 C4 O4 173.4(3) .
N2 C3 C4 O3 176.4(3) .
C2 C3 C4 O3 -5.9(6) .
C2 N1 C5 N2 0.2(4) .
Zn1 N1 C5 N2 178.3(2) .
C2 N1 C5 C6 177.2(3) .
Zn1 N1 C5 C6 -4.7(6) .
C3 N2 C5 N1 -0.2(4) .
C3 N2 C5 C6 -177.3(3) .
N1 C5 C6 C7 -71.9(5) .
N2 C5 C6 C7 104.7(4) .
